data_2013261
loop_
_publ_author_name
'Howie, R. Alan'
'Wardell, James L.'

_publ_section_title
;
 Polymeric tris(\m~2~-acetone-\k^2^<i>O</i>:<i>O</i>)sodium polyiodide
 at 120K
;
_journal_issue 5
_journal_name_full 'Acta Crystallographica Section C'
_journal_page_first m184
_journal_page_last m186
_journal_paper_doi 10.1107/S0108270103006395
_journal_volume 59
_journal_year 2003
_chemical_formula_iupac '[Na (C3 H6 O)3] (I2)'
_chemical_formula_moiety 'C9 H18 Na O3 1+, I2 1-'
_chemical_formula_sum 'C9 H18 I2 Na O3'
_chemical_formula_weight 451.02
_chemical_name_systematic
;
 Catena-(sodium trisacetone solvate) polyiodide
;
_space_group_IT_number 193
_symmetry_cell_setting hexagonal
_symmetry_space_group_name_Hall '-P 6c 2'
_symmetry_space_group_name_H-M 'P 63/m c m'
_atom_sites_solution_hydrogens geom
_atom_sites_solution_primary heavy
_atom_sites_solution_secondary difmap
_audit_creation_method SHELXL-97
_cell_angle_alpha 90.00
_cell_angle_beta 90.00
_cell_angle_gamma 120.00
_cell_formula_units_Z 2
_cell_length_a 11.7086(13)
_cell_length_b 11.7086(13)
_cell_length_c 6.4475(8)
_cell_measurement_reflns_used 14507
_cell_measurement_temperature 120(2)
_cell_measurement_theta_max 27.48
_cell_measurement_theta_min 2.91
_cell_volume 765.48(15)
_computing_cell_refinement 'DENZO and COLLECT'
_computing_data_collection 'DENZO (Otwinowski & Minor, 1997) and COLLECT (Hooft, 1998)'
_computing_data_reduction 'DENZO and COLLECT'
_computing_molecular_graphics 'ORTEP-3 (Farrugia, 1997)'
_computing_publication_material 'SHELXL97 and PLATON (Spek, 2003)'
_computing_structure_refinement 'SHELXL97 (Sheldrick, 1997)'
_computing_structure_solution 'SHELXS86 (Sheldrick, 1990)'
_diffrn_ambient_temperature 120(2)
_diffrn_detector_area_resol_mean 9.091
_diffrn_measured_fraction_theta_full 0.992
_diffrn_measured_fraction_theta_max 0.992
_diffrn_measurement_device_type 'Enraf Nonius KappaCCD area detector'
_diffrn_measurement_method '\f and \w scans'
_diffrn_radiation_monochromator graphite
_diffrn_radiation_source 'Enraf Nonius FR591 rotating anode'
_diffrn_radiation_type MoK\a
_diffrn_radiation_wavelength 0.71073
_diffrn_reflns_av_R_equivalents 0.1024
_diffrn_reflns_av_sigmaI/netI 0.0309
_diffrn_reflns_limit_h_max 15
_diffrn_reflns_limit_h_min -14
_diffrn_reflns_limit_k_max 14
_diffrn_reflns_limit_k_min -15
_diffrn_reflns_limit_l_max 7
_diffrn_reflns_limit_l_min -8
_diffrn_reflns_number 6540
_diffrn_reflns_theta_full 27.47
_diffrn_reflns_theta_max 27.47
_diffrn_reflns_theta_min 3.48
_diffrn_standards_decay_% 0
_diffrn_standards_number 0
_exptl_absorpt_coefficient_mu 4.125
_exptl_absorpt_correction_T_max 0.3893
_exptl_absorpt_correction_T_min 0.1503
_exptl_absorpt_correction_type multi-scan
_exptl_absorpt_process_details '(SORTAV; Blessing, 1995,1997)'
_exptl_crystal_colour brown
_exptl_crystal_density_diffrn 1.957
_exptl_crystal_density_method 'not measured'
_exptl_crystal_description plate
_exptl_crystal_F_000 426
_exptl_crystal_size_max 0.50
_exptl_crystal_size_mid 0.22
_exptl_crystal_size_min 0.04
_refine_diff_density_max 0.571
_refine_diff_density_min -1.937
_refine_ls_extinction_method none
_refine_ls_goodness_of_fit_ref 1.090
_refine_ls_hydrogen_treatment constr
_refine_ls_matrix_type full
_refine_ls_number_parameters 20
_refine_ls_number_reflns 352
_refine_ls_number_restraints 0
_refine_ls_restrained_S_all 1.090
_refine_ls_R_factor_all 0.0598
_refine_ls_R_factor_gt 0.0468
_refine_ls_shift/su_max 0.000
_refine_ls_shift/su_mean 0.000
_refine_ls_structure_factor_coef Fsqd
_refine_ls_weighting_details 'calc w = 1/[\s^2^(Fo^2^)+(0.0763P)^2^+1.5007P] where P = (Fo^2^+2Fc^2^)/3'
_refine_ls_weighting_scheme calc
_refine_ls_wR_factor_gt 0.1141
_refine_ls_wR_factor_ref 0.1328
_reflns_number_gt 261
_reflns_number_total 352
_reflns_threshold_expression I>2\s(I)
_cod_data_source_file fg1688.cif
_cod_data_source_block I
_cod_database_code 2013261
_cod_database_fobs_code 2013261

loop_
_symmetry_equiv_pos_as_xyz
'x, y, z'
'-y, x-y, z'
'-x+y, -x, z'
'x, y, -z+1/2'
'-y, x-y, -z+1/2'
'-x+y, -x, -z+1/2'
'-y, -x, z+1/2'
'x, x-y, z+1/2'
'-x+y, y, z+1/2'
'-y, -x, -z'
'x, x-y, -z'
'-x+y, y, -z'
'-x, -y, -z'
'y, -x+y, -z'
'x-y, x, -z'
'-x, -y, z-1/2'
'y, -x+y, z-1/2'
'x-y, x, z-1/2'
'y, x, -z-1/2'
'-x, -x+y, -z-1/2'
'x-y, -y, -z-1/2'
'y, x, z'
'-x, -x+y, z'
'x-y, -y, z'

loop_
_atom_site_label
_atom_site_fract_x
_atom_site_fract_y
_atom_site_fract_z
_atom_site_U_iso_or_equiv
_atom_site_adp_type
_atom_site_calc_flag
_atom_site_refinement_flags
_atom_site_occupancy
_atom_site_disorder_assembly
_atom_site_disorder_group
_atom_site_type_symbol
Na1 0.0000 0.0000 0.0000 0.0495(18) Uani d S 1 . . Na
I1 0.6667 0.3333 0.2500 0.0503(4) Uani d S 1 . . I
O1 0.1563(6) 0.1563(6) 0.2500 0.061(2) Uani d S 1 . . O
C1 0.2597(8) 0.2597(8) 0.2500 0.041(2) Uani d S 1 . . C
C2 0.3234(8) 0.3234(8) 0.0551(13) 0.056(2) Uani d S 1 . . C
H3A 0.2795 0.2624 -0.0603 0.084 Uiso calc PR 0.50 . . H
H3B 0.4164 0.3475 0.0593 0.084 Uiso calc PR 0.50 . . H
H3C 0.3169 0.4030 0.0356 0.084 Uiso calc PR 0.50 . . H

loop_
_atom_site_aniso_label
_atom_site_aniso_U_11
_atom_site_aniso_U_22
_atom_site_aniso_U_33
_atom_site_aniso_U_12
_atom_site_aniso_U_13
_atom_site_aniso_U_23
Na1 0.042(3) 0.042(3) 0.064(4) 0.0211(13) 0.000 0.000
I1 0.0331(4) 0.0331(4) 0.0846(8) 0.0166(2) 0.000 0.000
O1 0.041(3) 0.041(3) 0.093(5) 0.015(4) 0.000 0.000
C1 0.043(4) 0.043(4) 0.048(5) 0.030(5) 0.000 0.000
C2 0.067(4) 0.067(4) 0.052(4) 0.046(5) 0.008(3) 0.008(3)

loop_
_atom_type_symbol
_atom_type_description
_atom_type_scat_dispersion_real
_atom_type_scat_dispersion_imag
_atom_type_scat_source
C C 0.0033 0.0016 'International Tables Vol C Tables 4.2.6.8 and 6.1.1.4'
H H 0.0000 0.0000 'International Tables Vol C Tables 4.2.6.8 and 6.1.1.4'
I I -0.4742 1.8119 'International Tables Vol C Tables 4.2.6.8 and 6.1.1.4'
Na Na 0.0362 0.0249 'International Tables Vol C Tables 4.2.6.8 and 6.1.1.4'
O O 0.0106 0.0060 'International Tables Vol C Tables 4.2.6.8 and 6.1.1.4'

loop_
_geom_angle_atom_site_label_1
_geom_angle_atom_site_label_2
_geom_angle_atom_site_label_3
_geom_angle_site_symmetry_1
_geom_angle_site_symmetry_3
_geom_angle
_geom_angle_publ_flag
O1 Na1 O1 . 13 180.0 yes
O1 Na1 O1 . 15 98.92(17) ?
O1 Na1 O1 13 15 81.08(17) ?
O1 Na1 O1 . 3 81.08(17) yes
O1 Na1 O1 13 3 98.92(17) ?
O1 Na1 O1 15 3 180.0 ?
O1 Na1 O1 . 14 98.92(17) yes
O1 Na1 O1 13 14 81.08(17) ?
O1 Na1 O1 15 14 81.08(17) ?
O1 Na1 O1 3 14 98.92(17) ?
O1 Na1 O1 . 2 81.08(17) ?
O1 Na1 O1 13 2 98.92(17) ?
O1 Na1 O1 15 2 98.92(17) ?
O1 Na1 O1 3 2 81.08(17) ?
O1 Na1 O1 14 2 180.0 ?
O1 Na1 Na1 . 4 48.63(11) ?
O1 Na1 Na1 13 4 131.37(11) ?
O1 Na1 Na1 15 4 131.37(11) ?
O1 Na1 Na1 3 4 48.63(11) ?
O1 Na1 Na1 14 4 131.37(11) ?
O1 Na1 Na1 2 4 48.63(11) ?
O1 Na1 Na1 . 4_554 131.37(11) ?
O1 Na1 Na1 13 4_554 48.63(11) ?
O1 Na1 Na1 15 4_554 48.63(11) ?
O1 Na1 Na1 3 4_554 131.37(11) ?
O1 Na1 Na1 14 4_554 48.63(11) ?
O1 Na1 Na1 2 4_554 131.37(11) ?
Na1 Na1 Na1 4 4_554 180.0 ?
C1 O1 Na1 . . 138.63(11) yes
C1 O1 Na1 . 4 138.63(11) ?
Na1 O1 Na1 . 4 82.7(2) yes
O1 C1 C2 . 4 120.7(5) ?
O1 C1 C2 . . 120.7(5) yes
C2 C1 C2 4 . 118.6(10) yes
C1 C2 H3A . . 109.5 ?
C1 C2 H3B . . 109.5 ?
H3A C2 H3B . . 109.5 ?
C1 C2 H3C . . 109.5 ?
H3A C2 H3C . . 109.5 ?
H3B C2 H3C . . 109.5 ?

loop_
_geom_bond_atom_site_label_1
_geom_bond_atom_site_label_2
_geom_bond_site_symmetry_2
_geom_bond_distance
_geom_bond_publ_flag
Na1 O1 . 2.439(5) yes
Na1 O1 13 2.439(5) ?
Na1 O1 15 2.439(5) ?
Na1 O1 3 2.439(5) ?
Na1 O1 14 2.439(5) ?
Na1 O1 2 2.439(5) ?
Na1 Na1 4 3.2237(4) yes
Na1 Na1 4_554 3.2237(4) ?
O1 C1 . 1.210(11) yes
O1 Na1 4 2.439(5) ?
C1 C2 4 1.461(10) ?
C1 C2 . 1.461(10) yes
C2 H3A . 0.9800 ?
C2 H3B . 0.9800 ?
C2 H3C . 0.9800 ?
O1 O1 3 3.170(13) yes
O1 O1 14 3.707(4) yes
I1 I1 8 3.2237(4) yes
